data_1557461
loop_
_publ_author_name
'Ahmed, M. A. K.'
'Fjellvag, H.'
'Kjekshus, A.'

_publ_section_title
;
 Syntheses and Crystal Structures of Titanium Oxide Sulfates
;
_journal_name_full 'Acta Chemica Scandinavica'
_journal_page_first 275
_journal_page_last 283
_journal_paper_doi 10.3891/acta.chem.scand.50-0275
_journal_volume 50
_journal_year 1996
_chemical_formula_structural TiOSO4.H2O
_chemical_formula_sum 'H2 O6 S Ti'
_chemical_formula_weight 177.944
_space_group_IT_number 62
_space_group_name_Hall '-P 2ac 2n'
_space_group_name_H-M_alt 'P n m a'
_symmetry_cell_setting orthorhombic
_symmetry_Int_Tables_number 62
_symmetry_space_group_name_Hall '-P 2ac 2n'
_symmetry_space_group_name_H-M 'P n m a'
_cell_angle_alpha 90.
_cell_angle_beta 90.
_cell_angle_gamma 90.
_cell_formula_units_Z 4
_cell_length_a 9.828(1)
_cell_length_b 5.134(1)
_cell_length_c 8.613(1)
_cell_volume 434.59(11)
_diffrn_ambient_temperature 298
_diffrn_radiation_probe x-ray
_diffrn_radiation_type CuK\a
_diffrn_radiation_wavelength 1.54056
_pd_proc_ls_prof_R_factor 0.0774
_pd_proc_ls_prof_wR_factor 0.1060
_refine_ls_goodness_of_fit_ref 2.41
_refine_ls_number_reflns 300
_cod_data_source_file Acta-Chem-Scand-1996-50-275-2.cif
_cod_data_source_block 1
_cod_database_code 1557461

loop_
_space_group_symop_id
_space_group_symop_operation_xyz
1 x,y,z
2 1/2-x,-y,1/2+z
3 1/2+x,1/2-y,1/2-z
4 -x,1/2+y,-z
5 -x,-y,-z
6 1/2+x,y,1/2-z
7 1/2-x,1/2+y,1/2+z
8 x,1/2-y,z

loop_
_atom_site_label
_atom_site_type_symbol
_atom_site_thermal_displace_type
_atom_site_fract_x
_atom_site_fract_y
_atom_site_fract_z
_atom_site_occupancy
_atom_site_U_iso_or_equiv
_atom_site_calc_flag
_atom_site_refinement_flags
_atom_site_disorder_assembly
_atom_site_disorder_group
Ti Ti Uiso 0.1258(2) 0.25000 0.9574(3) 1.000 0.0076 . . . .
S S Uiso 0.6743(3) 0.25000 0.1654(5) 1.000 0.0076 . . . .
O1 O Uiso 0.00000 0.00000 0.00000 1.000 0.0190 . . . .
O2 O Uiso 0.5258(8) 0.25000 0.1362(11) 1.000 0.0190 . . . .
O3 O Uiso 0.2164(7) 0.25000 0.1691(10) 1.000 0.0190 . . . .
O4 O Uiso 0.2686(12) 0.5064(16) 0.9045(14) 1.000 0.0190 . . . .
O5 O Uiso 0.5821(7) 0.25000 0.7704(8) 1.000 0.0190 . . . .

loop_
_atom_type_symbol
_atom_type_description
_atom_type_scat_dispersion_real
_atom_type_scat_dispersion_imag
_atom_type_scat_source
O O 0.0492 0.0322 ' International Tables Vol C Tables 4.2.6.8 and 6.1.1.4'
S S 0.3331 0.5567 ' International Tables Vol C Tables 4.2.6.8 and 6.1.1.4'
Ti Ti 0.2191 1.8069 ' International Tables Vol C Tables 4.2.6.8 and 6.1.1.4'

loop_
_geom_angle_atom_site_label_1
_geom_angle_atom_site_label_2
_geom_angle_atom_site_label_3
_geom_angle
_geom_angle_site_symmetry_1
_geom_angle_site_symmetry_2
_geom_angle_site_symmetry_3
_geom_angle_publ_flag
O1 Ti O4 176.7(3) 1_556 . . yes
O3 Ti O4 84.0(4) 1_556 . . yes
O4 Ti O5 85.8(4) . . 3_456 yes
O1 Ti O4 93.4(3) 4_556 . . yes
O4 Ti O4 83.5(4) . . 8_555 yes
O1 Ti O3 96.72(17) 1_556 . 1_556 yes
O1 Ti O5 92.96(16) 1_556 . 3_456 yes
O1 Ti O1 89.73(9) 1_556 . 4_556 yes
O1 Ti O4 93.4(3) 1_556 . 8_555 yes
O3 Ti O5 166.3(3) 1_556 . 3_456 yes
O1 Ti O3 96.72(17) 4_556 . 1_556 yes
O3 Ti O4 84.0(4) 1_556 . 8_555 yes
O1 Ti O5 92.96(16) 4_556 . 3_456 yes
O4 Ti O5 85.8(4) 8_555 . 3_456 yes
O1 Ti O4 176.7(3) 4_556 . 8_555 yes
O2 S O3 116.0(5) . . 3_555 yes
O2 S O4 107.5(5) . . 4_646 yes
O2 S O4 107.5(5) . . 5_666 yes
O3 S O4 106.4(5) 3_555 . 4_646 yes
O3 S O4 106.4(5) 3_555 . 5_666 yes
O4 S O4 113.3(6) 4_646 . 5_666 yes
Ti O1 Ti 180.00 1_554 . 4_546 yes
Ti O3 S 137.8(4) 1_554 . 3_455 yes
Ti O4 S 156.2(8) . . 4_656 yes

loop_
_geom_bond_atom_site_label_1
_geom_bond_atom_site_label_2
_geom_bond_distance
_geom_bond_site_symmetry_1
_geom_bond_site_symmetry_2
_geom_bond_publ_flag
Ti O4 1.977(11) . . yes
Ti O1 1.8195(15) . 1_556 yes
Ti O3 2.029(9) . 1_556 yes
Ti O5 2.009(7) . 3_456 yes
Ti O1 1.8195(15) . 4_556 yes
Ti O4 1.977(10) . 8_555 yes
S O2 1.481(8) . . yes
S O3 1.484(9) . 3_555 yes
S O4 1.497(10) . 4_646 yes
S O4 1.497(10) . 5_666 yes
